data_1504544
loop_
_publ_author_name
'Cheng, Yi-nan'
'Duan, Zheng'
'Yu, Liujian'
'Li, Zhongxian'
'Zhu, Yu'
'Wu, Yangjie'

_publ_section_title
;
 Palladium-catalyzed three-component arylcyanation of internal alkynes
 with aryl bromides and K4[Fe(CN)6].
;
_journal_issue 5
_journal_name_full 'Organic letters'
_journal_page_first 901
_journal_page_last 904
_journal_paper_doi 10.1021/ol703018t
_journal_volume 10
_journal_year 2008
_chemical_formula_sum 'C22 H17 N O'
_chemical_formula_weight 311.37
_chemical_name_systematic
; 
 ? 
;
_space_group_IT_number 14
_symmetry_cell_setting monoclinic
_symmetry_space_group_name_Hall '-P 2ybc'
_symmetry_space_group_name_H-M 'P 1 21/c 1'
_atom_sites_solution_hydrogens geom
_atom_sites_solution_primary direct
_atom_sites_solution_secondary difmap
_audit_creation_method SHELXL-97
_cell_angle_alpha 90.00
_cell_angle_beta 92.18(3)
_cell_angle_gamma 90.00
_cell_formula_units_Z 4
_cell_length_a 9.6567(19)
_cell_length_b 10.190(2)
_cell_length_c 17.949(4)
_cell_measurement_reflns_used 389
_cell_measurement_temperature 291(2)
_cell_measurement_theta_max 25.1
_cell_measurement_theta_min 2
_cell_volume 1764.9(6)
_computing_cell_refinement raxis
_computing_data_collection raxis
_computing_data_reduction raxis
_computing_molecular_graphics texsan
_computing_publication_material texsan
_computing_structure_refinement 'SHELXL-97 (Sheldrick, 1997)'
_computing_structure_solution 'SHELXS-97 (Sheldrick, 1990)'
_diffrn_ambient_temperature 291(2)
_diffrn_detector_area_resol_mean 0
_diffrn_measured_fraction_theta_full 0.937
_diffrn_measured_fraction_theta_max 0.937
_diffrn_measurement_device_type R-AXIS-IV
_diffrn_measurement_method 'Oscillation  frames'
_diffrn_radiation_monochromator graphite
_diffrn_radiation_source 'fine-focus sealed tube'
_diffrn_radiation_type MoK\a
_diffrn_radiation_wavelength 0.71073
_diffrn_reflns_av_R_equivalents 0.0551
_diffrn_reflns_av_sigmaI/netI 0.0576
_diffrn_reflns_limit_h_max 11
_diffrn_reflns_limit_h_min 0
_diffrn_reflns_limit_k_max 12
_diffrn_reflns_limit_k_min -11
_diffrn_reflns_limit_l_max 21
_diffrn_reflns_limit_l_min -21
_diffrn_reflns_number 4908
_diffrn_reflns_theta_full 25.00
_diffrn_reflns_theta_max 25.00
_diffrn_reflns_theta_min 2.11
_diffrn_standards_decay_% 0
_diffrn_standards_interval_count 0
_diffrn_standards_interval_time 0
_diffrn_standards_number 0
_exptl_absorpt_coefficient_mu 0.072
_exptl_absorpt_correction_T_max 0.9879
_exptl_absorpt_correction_T_min 0.9858
_exptl_absorpt_correction_type multi-scan
_exptl_crystal_colour Colorless
_exptl_crystal_density_diffrn 1.172
_exptl_crystal_density_method 'not measured'
_exptl_crystal_description prismatic
_exptl_crystal_F_000 656
_exptl_crystal_size_max 0.20
_exptl_crystal_size_mid 0.18
_exptl_crystal_size_min 0.17
_refine_diff_density_max 0.156
_refine_diff_density_min -0.158
_refine_diff_density_rms 0.041
_refine_ls_extinction_coef 0.037(4)
_refine_ls_extinction_expression Fc^*^=kFc[1+0.001xFc^2^\l^3^/sin(2\q)]^-1/4^
_refine_ls_extinction_method SHELXL
_refine_ls_goodness_of_fit_ref 1.096
_refine_ls_hydrogen_treatment fixed
_refine_ls_matrix_type full
_refine_ls_number_parameters 218
_refine_ls_number_reflns 2913
_refine_ls_number_restraints 0
_refine_ls_restrained_S_all 1.096
_refine_ls_R_factor_all 0.0844
_refine_ls_R_factor_gt 0.0606
_refine_ls_shift/su_max 0.000
_refine_ls_shift/su_mean 0.000
_refine_ls_structure_factor_coef Fsqd
_refine_ls_weighting_details 'calc w=1/[\s^2^(Fo^2^)+(0.0686P)^2^+0.3326P] where P=(Fo^2^+2Fc^2^)/3'
_refine_ls_weighting_scheme calc
_refine_ls_wR_factor_gt 0.1392
_refine_ls_wR_factor_ref 0.1518
_reflns_number_gt 2257
_reflns_number_total 2913
_reflns_threshold_expression >2sigma(I)
_cod_data_source_file ol703018t-file003.cif
_cod_data_source_block c
_cod_depositor_comments
;
The following automatic conversions were performed:

'_symmetry_cell_setting' value 'Monoclinic' changed to 'monoclinic'
according to /home/saulius/struct/CIF-dictionaries/cif_core.dic
dictionary named 'cif_core.dic' version 2.4.1 from 2010-06-29.

Automatic conversion script
Id: cif_fix_values 1715 2011-07-08 13:25:40Z adriana 
;
_cod_original_sg_symbol_H-M P2(1)/c
_cod_database_code 1504544

loop_
_symmetry_equiv_pos_as_xyz
'x, y, z'
'-x, y+1/2, -z+1/2'
'-x, -y, -z'
'x, -y-1/2, z-1/2'

loop_
_atom_site_label
_atom_site_type_symbol
_atom_site_fract_x
_atom_site_fract_y
_atom_site_fract_z
_atom_site_U_iso_or_equiv
_atom_site_adp_type
_atom_site_occupancy
_atom_site_symmetry_multiplicity
_atom_site_calc_flag
_atom_site_refinement_flags
N1 N -0.4021(2) 0.4849(3) 0.09941(12) 0.0786(8) Uani 1 1 d .
O1 O 0.21502(17) 0.26202(19) 0.08479(9) 0.0634(5) Uani 1 1 d .
C1 C -0.4799(2) 0.4610(2) 0.28449(12) 0.0460(6) Uani 1 1 d .
C2 C -0.6097(2) 0.4131(3) 0.26352(14) 0.0688(8) Uani 1 1 d .
H2A H -0.6216 0.3647 0.2198 0.083 Uiso 1 1 calc R
C3 C -0.7216(3) 0.4369(4) 0.30716(16) 0.0870(11) Uani 1 1 d .
H3A H -0.8084 0.4043 0.2926 0.104 Uiso 1 1 calc R
C4 C -0.7061(3) 0.5077(4) 0.37131(16) 0.0852(10) Uani 1 1 d .
H4A H -0.7815 0.5213 0.4011 0.102 Uiso 1 1 calc R
C5 C -0.5789(3) 0.5588(4) 0.39173(16) 0.0803(10) Uani 1 1 d .
H5A H -0.5686 0.6091 0.4348 0.096 Uiso 1 1 calc R
C6 C -0.4656(3) 0.5359(3) 0.34844(14) 0.0609(7) Uani 1 1 d .
H6A H -0.3797 0.5712 0.3625 0.073 Uiso 1 1 calc R
C7 C -0.3776(2) 0.4602(3) 0.16070(13) 0.0533(7) Uani 1 1 d .
C8 C -0.3572(2) 0.4303(2) 0.23897(11) 0.0443(6) Uani 1 1 d .
C9 C -0.2369(2) 0.3741(2) 0.26496(11) 0.0384(5) Uani 1 1 d .
C10 C -0.2225(2) 0.3246(2) 0.34317(11) 0.0403(5) Uani 1 1 d .
C11 C -0.3245(2) 0.2466(2) 0.37392(12) 0.0502(6) Uani 1 1 d .
H11A H -0.4022 0.2227 0.3449 0.060 Uiso 1 1 calc R
C12 C -0.3111(3) 0.2045(3) 0.44702(13) 0.0565(7) Uani 1 1 d .
H12A H -0.3800 0.1530 0.4670 0.068 Uiso 1 1 calc R
C13 C -0.1958(3) 0.2388(3) 0.49054(13) 0.0621(7) Uani 1 1 d .
H13A H -0.1880 0.2121 0.5401 0.075 Uiso 1 1 calc R
C14 C -0.0926(3) 0.3125(3) 0.46054(13) 0.0602(7) Uani 1 1 d .
H14A H -0.0142 0.3342 0.4896 0.072 Uiso 1 1 calc R
C15 C -0.1046(2) 0.3546(2) 0.38720(12) 0.0492(6) Uani 1 1 d .
H15A H -0.0336 0.4033 0.3672 0.059 Uiso 1 1 calc R
C16 C -0.1162(2) 0.3535(2) 0.21749(11) 0.0385(5) Uani 1 1 d .
C17 C -0.0469(2) 0.2333(2) 0.22103(12) 0.0469(6) Uani 1 1 d .
H17A H -0.0753 0.1695 0.2542 0.056 Uiso 1 1 calc R
C18 C 0.0624(2) 0.2071(2) 0.17651(13) 0.0504(6) Uani 1 1 d .
H18A H 0.1060 0.1258 0.1794 0.060 Uiso 1 1 calc R
C19 C 0.1082(2) 0.3011(2) 0.12726(11) 0.0440(6) Uani 1 1 d .
C20 C 0.0448(2) 0.4235(2) 0.12468(11) 0.0452(6) Uani 1 1 d .
H20A H 0.0768 0.4886 0.0933 0.054 Uiso 1 1 calc R
C21 C -0.0669(2) 0.4478(2) 0.16945(11) 0.0410(5) Uani 1 1 d .
H21A H -0.1098 0.5295 0.1671 0.049 Uiso 1 1 calc R
C22 C 0.2638(3) 0.3488(3) 0.02943(16) 0.0774(9) Uani 1 1 d .
H22A H 0.3382 0.3078 0.0041 0.116 Uiso 1 1 calc R
H22B H 0.2965 0.4284 0.0527 0.116 Uiso 1 1 calc R
H22C H 0.1895 0.3688 -0.0058 0.116 Uiso 1 1 calc R

loop_
_atom_site_aniso_label
_atom_site_aniso_U_11
_atom_site_aniso_U_22
_atom_site_aniso_U_33
_atom_site_aniso_U_23
_atom_site_aniso_U_13
_atom_site_aniso_U_12
N1 0.0583(14) 0.128(2) 0.0489(13) 0.0138(14) -0.0024(10) 0.0201(15)
O1 0.0532(10) 0.0734(13) 0.0651(11) 0.0065(9) 0.0221(8) 0.0108(9)
C1 0.0362(12) 0.0593(16) 0.0423(12) -0.0020(10) -0.0014(9) 0.0074(11)
C2 0.0414(14) 0.107(2) 0.0574(15) -0.0247(15) -0.0015(11) 0.0039(14)
C3 0.0390(15) 0.142(3) 0.0802(19) -0.033(2) 0.0040(13) -0.0031(17)
C4 0.0459(16) 0.133(3) 0.0773(19) -0.031(2) 0.0117(13) 0.0083(18)
C5 0.0611(18) 0.109(3) 0.0713(18) -0.0405(17) 0.0083(14) 0.0110(17)
C6 0.0468(14) 0.0723(19) 0.0634(15) -0.0185(13) 0.0010(11) 0.0011(13)
C7 0.0377(12) 0.0766(19) 0.0453(13) 0.0026(12) -0.0005(10) 0.0123(12)
C8 0.0418(12) 0.0550(14) 0.0358(11) -0.0020(10) -0.0004(9) 0.0029(11)
C9 0.0352(11) 0.0435(12) 0.0365(11) -0.0030(9) -0.0003(8) -0.0022(10)
C10 0.0375(11) 0.0458(13) 0.0378(11) 0.0006(9) 0.0025(9) 0.0027(10)
C11 0.0456(13) 0.0570(15) 0.0481(13) 0.0042(11) 0.0042(10) -0.0030(11)
C12 0.0548(15) 0.0612(17) 0.0544(14) 0.0124(12) 0.0154(12) 0.0051(12)
C13 0.0716(18) 0.0733(19) 0.0418(13) 0.0119(12) 0.0074(12) 0.0199(15)
C14 0.0557(15) 0.0791(19) 0.0446(13) 0.0039(13) -0.0128(11) 0.0068(14)
C15 0.0405(12) 0.0582(16) 0.0485(13) 0.0071(11) -0.0027(10) -0.0013(11)
C16 0.0347(11) 0.0444(13) 0.0360(10) 0.0003(9) -0.0022(8) -0.0015(10)
C17 0.0471(13) 0.0461(14) 0.0478(13) 0.0060(10) 0.0074(10) -0.0001(11)
C18 0.0484(13) 0.0436(14) 0.0596(14) 0.0014(11) 0.0079(11) 0.0078(11)
C19 0.0370(12) 0.0532(15) 0.0419(12) -0.0044(10) 0.0029(9) 0.0012(10)
C20 0.0440(12) 0.0477(14) 0.0439(12) 0.0070(10) 0.0027(9) -0.0039(11)
C21 0.0384(12) 0.0419(13) 0.0425(11) -0.0001(9) -0.0018(9) 0.0025(10)
C22 0.0644(18) 0.095(2) 0.0749(18) 0.0120(16) 0.0301(14) -0.0003(17)

loop_
_atom_type_symbol
_atom_type_description
_atom_type_scat_dispersion_real
_atom_type_scat_dispersion_imag
_atom_type_scat_source
C C 0.0033 0.0016 'International Tables Vol C Tables 4.2.6.8 and 6.1.1.4'
H H 0.0000 0.0000 'International Tables Vol C Tables 4.2.6.8 and 6.1.1.4'
N N 0.0061 0.0033 'International Tables Vol C Tables 4.2.6.8 and 6.1.1.4'
O O 0.0106 0.0060 'International Tables Vol C Tables 4.2.6.8 and 6.1.1.4'

loop_
_geom_angle_atom_site_label_1
_geom_angle_atom_site_label_2
_geom_angle_atom_site_label_3
_geom_angle
C19 O1 C22 119.1(2)
C6 C1 C2 118.8(2)
C6 C1 C8 120.9(2)
C2 C1 C8 120.4(2)
C3 C2 C1 120.3(2)
C3 C2 H2A 119.8
C1 C2 H2A 119.8
C4 C3 C2 120.7(3)
C4 C3 H3A 119.7
C2 C3 H3A 119.7
C3 C4 C5 119.7(2)
C3 C4 H4A 120.2
C5 C4 H4A 120.2
C4 C5 C6 120.3(3)
C4 C5 H5A 119.8
C6 C5 H5A 119.8
C1 C6 C5 120.2(2)
C1 C6 H6A 119.9
C5 C6 H6A 119.9
N1 C7 C8 175.9(2)
C9 C8 C7 120.35(19)
C9 C8 C1 125.68(18)
C7 C8 C1 113.92(19)
C8 C9 C16 122.76(18)
C8 C9 C10 120.79(17)
C16 C9 C10 116.41(17)
C15 C10 C11 118.25(19)
C15 C10 C9 120.24(19)
C11 C10 C9 121.50(19)
C12 C11 C10 120.7(2)
C12 C11 H11A 119.6
C10 C11 H11A 119.6
C13 C12 C11 120.2(2)
C13 C12 H12A 119.9
C11 C12 H12A 119.9
C14 C13 C12 119.9(2)
C14 C13 H13A 120.1
C12 C13 H13A 120.1
C13 C14 C15 120.4(2)
C13 C14 H14A 119.8
C15 C14 H14A 119.8
C14 C15 C10 120.5(2)
C14 C15 H15A 119.7
C10 C15 H15A 119.7
C21 C16 C17 117.42(19)
C21 C16 C9 123.7(2)
C17 C16 C9 118.92(19)
C18 C17 C16 121.4(2)
C18 C17 H17A 119.3
C16 C17 H17A 119.3
C17 C18 C19 120.5(2)
C17 C18 H18A 119.8
C19 C18 H18A 119.8
O1 C19 C18 114.9(2)
O1 C19 C20 125.7(2)
C18 C19 C20 119.37(19)
C19 C20 C21 119.4(2)
C19 C20 H20A 120.3
C21 C20 H20A 120.3
C16 C21 C20 121.8(2)
C16 C21 H21A 119.1
C20 C21 H21A 119.1
O1 C22 H22A 109.5
O1 C22 H22B 109.5
H22A C22 H22B 109.5
O1 C22 H22C 109.5
H22A C22 H22C 109.5
H22B C22 H22C 109.5

loop_
_geom_bond_atom_site_label_1
_geom_bond_atom_site_label_2
_geom_bond_distance
N1 C7 1.144(3)
O1 C19 1.365(2)
O1 C22 1.424(3)
C1 C6 1.381(3)
C1 C2 1.383(3)
C1 C8 1.497(3)
C2 C3 1.380(3)
C2 H2A 0.9300
C3 C4 1.362(4)
C3 H3A 0.9300
C4 C5 1.372(4)
C4 H4A 0.9300
C5 C6 1.385(3)
C5 H5A 0.9300
C6 H6A 0.9300
C7 C8 1.444(3)
C8 C9 1.361(3)
C9 C16 1.485(3)
C9 C10 1.493(3)
C10 C15 1.395(3)
C10 C11 1.395(3)
C11 C12 1.382(3)
C11 H11A 0.9300
C12 C13 1.380(4)
C12 H12A 0.9300
C13 C14 1.374(4)
C13 H13A 0.9300
C14 C15 1.385(3)
C14 H14A 0.9300
C15 H15A 0.9300
C16 C21 1.387(3)
C16 C17 1.397(3)
C17 C18 1.374(3)
C17 H17A 0.9300
C18 C19 1.387(3)
C18 H18A 0.9300
C19 C20 1.390(3)
C20 C21 1.392(3)
C20 H20A 0.9300
C21 H21A 0.9300
C22 H22A 0.9600
C22 H22B 0.9600
C22 H22C 0.9600
